data_7058505
loop_
_publ_author_name
'Dubovtsev, Alexey Yu.'
'Ivanov, Daniil M.'
'Dabranskaya, Uladzislava'
'Bokach, Nadezhda A.'
'Kukushkin, Vadim Yu.'

_publ_section_title
;
 Saccharin guanidination via facile three-component &#x201C;two
 saccharins-one dialkylcyanamide&#x201D; integration
;
_journal_issue 27
_journal_name_full 'New Journal of Chemistry'
_journal_page_first 10685
_journal_paper_doi 10.1039/C9NJ02656H
_journal_volume 43
_journal_year 2019
_chemical_formula_moiety '2(C19 H20 N4 O6 S2), C5 H10 N2'
_chemical_formula_sum 'C43 H50 N10 O12 S4'
_chemical_formula_weight 1027.17
_space_group_crystal_system triclinic
_space_group_IT_number 2
_space_group_name_Hall '-P 1'
_space_group_name_H-M_alt 'P -1'
_symmetry_space_group_name_Hall '-P 1'
_symmetry_space_group_name_H-M 'P -1'
_atom_sites_solution_hydrogens geom
_audit_creation_date 2017-01-26
_audit_creation_method
;
Olex2 1.2
(compiled 2016.11.24 svn.r3356 for OlexSys, GUI svn.r5267)
;
_audit_update_record
;
2019-05-20 deposited with the CCDC.    2019-06-18 downloaded from the CCDC.
;
_cell_angle_alpha 84.309(4)
_cell_angle_beta 84.453(4)
_cell_angle_gamma 80.817(4)
_cell_formula_units_Z 2
_cell_length_a 8.0019(4)
_cell_length_b 15.8441(8)
_cell_length_c 20.2939(9)
_cell_measurement_reflns_used 10332
_cell_measurement_temperature 100(2)
_cell_measurement_theta_max 30.5310
_cell_measurement_theta_min 3.0170
_cell_volume 2518.9(2)
_computing_cell_refinement
;
CrysAlisPro, Agilent Technologies,
Version 1.171.36.32 (release 02-08-2013 CrysAlis171 .NET)
(compiled Aug  2 2013,16:46:58)
;
_computing_data_collection
;
CrysAlisPro, Agilent Technologies,
Version 1.171.36.32 (release 02-08-2013 CrysAlis171 .NET)
(compiled Aug  2 2013,16:46:58)
;
_computing_data_reduction
;
CrysAlisPro, Agilent Technologies,
Version 1.171.36.32 (release 02-08-2013 CrysAlis171 .NET)
(compiled Aug  2 2013,16:46:58)
;
_computing_molecular_graphics 'Olex2 (Dolomanov et al., 2009)'
_computing_publication_material 'Olex2 (Dolomanov et al., 2009)'
_computing_structure_refinement 'ShelXL (Sheldrick, 2015)'
_diffrn_ambient_temperature 100(2)
_diffrn_detector_area_resol_mean 16.2096
_diffrn_measured_fraction_theta_full 0.9993
_diffrn_measured_fraction_theta_max 0.8860
_diffrn_measurement_details
;
#__ type_ start__ end____ width___ exp.time_
  1 omega  -47.00   36.00   1.0000   25.0000
omega____ theta____ kappa____ phi______ frames
    -      -22.4241   38.0000   60.0000 83

#__ type_ start__ end____ width___ exp.time_
  2 omega   15.00   46.00   1.0000   25.0000
omega____ theta____ kappa____ phi______ frames
    -      -22.4241   57.0000   60.0000 31

#__ type_ start__ end____ width___ exp.time_
  3 omega  -48.00   42.00   1.0000   25.0000
omega____ theta____ kappa____ phi______ frames
    -      -22.4241   38.0000  -30.0000 90

#__ type_ start__ end____ width___ exp.time_
  4 omega  -72.00   11.00   1.0000   25.0000
omega____ theta____ kappa____ phi______ frames
    -      -22.4241  112.0000   58.0000 83

#__ type_ start__ end____ width___ exp.time_
  5 omega  -92.00    6.00   1.0000   25.0000
omega____ theta____ kappa____ phi______ frames
    -      -22.4241  -77.0000 -180.0000 98

#__ type_ start__ end____ width___ exp.time_
  6 omega   29.00   65.00   1.0000   25.0000
omega____ theta____ kappa____ phi______ frames
    -       23.3616  -99.0000  -30.0000 36

#__ type_ start__ end____ width___ exp.time_
  7 omega  -21.00    6.00   1.0000   25.0000
omega____ theta____ kappa____ phi______ frames
    -       23.3616  -99.0000  -30.0000 27

#__ type_ start__ end____ width___ exp.time_
  8 omega  -62.00   -2.00   1.0000   25.0000
omega____ theta____ kappa____ phi______ frames
    -      -22.4241    0.0000  -30.0000 60

#__ type_ start__ end____ width___ exp.time_
  9 omega  -91.00    8.00   1.0000   25.0000
omega____ theta____ kappa____ phi______ frames
    -      -22.4241  -77.0000   30.0000 99

#__ type_ start__ end____ width___ exp.time_
 10 omega  -91.00   -1.00   1.0000   25.0000
omega____ theta____ kappa____ phi______ frames
    -      -22.4241  -57.0000  -90.0000 90

#__ type_ start__ end____ width___ exp.time_
 11 omega  -36.00   -2.00   1.0000   25.0000
omega____ theta____ kappa____ phi______ frames
    -      -22.4241  -57.0000   60.0000 34

#__ type_ start__ end____ width___ exp.time_
 12 omega  -47.00   53.00   1.0000   25.0000
omega____ theta____ kappa____ phi______ frames
    -       23.3616  -77.0000 -180.0000 100
;
_diffrn_measurement_device_type 'Xcalibur, Eos'
_diffrn_measurement_method '\w scans'
_diffrn_orient_matrix_UB_11 0.0184639000
_diffrn_orient_matrix_UB_12 -0.0060859000
_diffrn_orient_matrix_UB_13 0.0337838000
_diffrn_orient_matrix_UB_21 -0.0669729000
_diffrn_orient_matrix_UB_22 -0.0247218000
_diffrn_orient_matrix_UB_23 0.0074626000
_diffrn_orient_matrix_UB_31 0.0573698000
_diffrn_orient_matrix_UB_32 -0.0377274000
_diffrn_orient_matrix_UB_33 -0.0067162000
_diffrn_radiation_monochromator graphite
_diffrn_radiation_type 'Mo K\a'
_diffrn_radiation_wavelength 0.7107
_diffrn_reflns_av_R_equivalents 0.0355
_diffrn_reflns_av_unetI/netI 0.0387
_diffrn_reflns_Laue_measured_fraction_full 0.997
_diffrn_reflns_Laue_measured_fraction_max 0.884
_diffrn_reflns_limit_h_max 11
_diffrn_reflns_limit_h_min -10
_diffrn_reflns_limit_k_max 21
_diffrn_reflns_limit_k_min -21
_diffrn_reflns_limit_l_max 29
_diffrn_reflns_limit_l_min -28
_diffrn_reflns_number 47338
_diffrn_reflns_point_group_measured_fraction_full 0.997
_diffrn_reflns_point_group_measured_fraction_max 0.884
_diffrn_reflns_theta_full 25.242
_diffrn_reflns_theta_max 31.155
_diffrn_reflns_theta_min 2.700
_diffrn_source 'Enhance (Mo) X-ray Source'
_exptl_absorpt_coefficient_mu 0.257
_exptl_absorpt_correction_T_max 1.00000
_exptl_absorpt_correction_T_min 0.92584
_exptl_absorpt_correction_type multi-scan
_exptl_absorpt_process_details
;
CrysAlisPro, Agilent Technologies,
Version 1.171.36.32 (release 02-08-2013 CrysAlis171 .NET)
(compiled Aug  2 2013,16:46:58)
Empirical absorption correction using spherical harmonics,
 implemented in SCALE3 ABSPACK scaling algorithm.
;
_exptl_crystal_colour colorless
_exptl_crystal_density_diffrn 1.354
_exptl_crystal_description prism
_exptl_crystal_F_000 1076
_exptl_crystal_size_max 0.20
_exptl_crystal_size_mid 0.18
_exptl_crystal_size_min 0.15
_platon_squeeze_details
;
;
_refine_diff_density_max 0.608
_refine_diff_density_min -0.414
_refine_diff_density_rms 0.071
_refine_ls_extinction_method none
_refine_ls_goodness_of_fit_ref 1.028
_refine_ls_hydrogen_treatment constr
_refine_ls_matrix_type full
_refine_ls_number_parameters 638
_refine_ls_number_reflns 14394
_refine_ls_number_restraints 2
_refine_ls_restrained_S_all 1.028
_refine_ls_R_factor_all 0.0643
_refine_ls_R_factor_gt 0.0489
_refine_ls_shift/su_max 0.001
_refine_ls_shift/su_mean 0.000
_refine_ls_structure_factor_coef Fsqd
_refine_ls_weighting_details 'w=1/[\s^2^(Fo^2^)+(0.0518P)^2^+1.8212P] where P=(Fo^2^+2Fc^2^)/3'
_refine_ls_weighting_scheme calc
_refine_ls_wR_factor_gt 0.1143
_refine_ls_wR_factor_ref 0.1218
_reflns_Friedel_coverage 0.000
_reflns_number_gt 11387
_reflns_number_total 14394
_reflns_threshold_expression 'I > 2\s(I)'
_cod_data_source_file c9nj02656h2.cif
_cod_data_source_block 0dv-23-11-1
_cod_depositor_comments 'Adding full bibliography for 7058503--7058505.cif.'
_cod_database_code 7058505
_chemical_oxdiff_formula 'C20 H22 N6 O6 S2'
_shelx_space_group_comment
;
The symmetry employed for this shelxl refinement is uniquely defined
by the following loop, which should always be used as a source of
symmetry information in preference to the above space-group names.
They are only intended as comments.
;
_reflns_odcompleteness_completeness 99.93
_reflns_odcompleteness_iscentric 1
_reflns_odcompleteness_theta 28.51
_olex2_refinement_description
;
1. Fixed Uiso
 At 1.2 times of:
  All C(H) groups, All C(H,H) groups, All C(H,H,H,H) groups, All N(H,H) groups
 At 1.5 times of:
  All C(H,H,H) groups
2. Restrained distances
 C17B-C16A = C17A-C16A
 1.52 with sigma of 0.002
3. Others
 Fixed Sof: H16A(0.55) H16B(0.55) H16C(0.45) H16D(0.45) C17A(0.55) H17A(0.55)
 H17B(0.55) H17C(0.55) C17B(0.45) H1BA(0.45) H1BB(0.45) H1BC(0.45)
4.a Secondary CH2 refined with riding coordinates:
 C18(H18C,H18D), C16(H16E,H16F), C18A(H18A,H18B), C16A(H16A,H16B), C16A(H16C,
 H16D), C4S(H4SA,H4SB), C2S(H2SA,H2SB)
4.b Aromatic/amide H refined with riding coordinates:
 C12(H12), C11(H11), C4A(H4A), C2A(H2A), C9A(H9A), C5A(H5A), C5(H5),
 C12A(H12A), C9(H9), C10(H10), C11A(H11A), C4(H4), C2(H2), C10A(H10A), C3A(H3A),
  C3(H3)
4.c X=CH2 refined with riding coordinates:
 N3(H3B,H3C), N3A(H3AA,H3AB)
4.d Idealised Me refined as rotating group:
 C19(H19D,H19E,H19F), C17(H17D,H17E,H17F), C19A(H19A,H19B,H19C), C3S(H3SA,H3SB,
 H3SC), C5S(H5SA,H5SB,H5SC), C17A(H17A,H17B,H17C), C17B(H1BA,H1BB,H1BC)
;
_shelx_shelxl_version_number 2014/7
_olex2_submission_special_instructions 'No special instructions were received'

loop_
_space_group_symop_operation_xyz
'x, y, z'
'-x, -y, -z'

loop_
_atom_site_label
_atom_site_type_symbol
_atom_site_fract_x
_atom_site_fract_y
_atom_site_fract_z
_atom_site_U_iso_or_equiv
_atom_site_adp_type
_atom_site_occupancy
_atom_site_site_symmetry_order
_atom_site_calc_flag
_atom_site_refinement_flags_posn
_atom_site_refinement_flags_occupancy
_atom_site_disorder_assembly
_atom_site_disorder_group
S2A S 0.55967(5) 0.51089(2) 0.28166(2) 0.01395(8) Uani 1 1 d . . . .
S1 S 0.82516(5) -0.03149(2) 0.35386(2) 0.01401(8) Uani 1 1 d . . . .
S2 S 0.95769(5) 0.18228(2) 0.19478(2) 0.01583(9) Uani 1 1 d . . . .
S1A S 0.67697(6) 0.73024(3) 0.13129(2) 0.01712(9) Uani 1 1 d . . . .
O3 O 0.78998(16) -0.02063(7) 0.16768(6) 0.0185(2) Uani 1 1 d . . . .
O3A O 0.74288(16) 0.71315(7) 0.31527(6) 0.0183(2) Uani 1 1 d . . . .
O6 O 1.02734(15) 0.24766(7) 0.14945(6) 0.0183(2) Uani 1 1 d . . . .
O6A O 0.48584(15) 0.44781(7) 0.32796(6) 0.0176(2) Uani 1 1 d . . . .
O5A O 0.46645(15) 0.59695(7) 0.28412(7) 0.0210(3) Uani 1 1 d . . . .
O2 O 0.68245(16) -0.05921(8) 0.39277(6) 0.0197(2) Uani 1 1 d . . . .
O1 O 0.92391(16) 0.02183(8) 0.38113(6) 0.0211(3) Uani 1 1 d . . . .
O4A O 0.59406(16) 0.48409(9) 0.21437(6) 0.0234(3) Uani 1 1 d . . . .
O5 O 1.05876(16) 0.09812(8) 0.19252(8) 0.0267(3) Uani 1 1 d . . . .
O1A O 0.57487(18) 0.67658(8) 0.10636(7) 0.0251(3) Uani 1 1 d . . . .
O2A O 0.81163(18) 0.76069(8) 0.08914(7) 0.0248(3) Uani 1 1 d . . . .
O4 O 0.91665(16) 0.20733(9) 0.26220(7) 0.0246(3) Uani 1 1 d . . . .
N1 N 0.76546(17) 0.01443(8) 0.27758(7) 0.0133(3) Uani 1 1 d . . . .
N4 N 0.33765(18) 0.21155(9) 0.34808(7) 0.0157(3) Uani 1 1 d . . . .
N2 N 0.59272(17) 0.12014(9) 0.32925(7) 0.0153(3) Uani 1 1 d . . . .
N1A N 0.75142(18) 0.68267(8) 0.20461(7) 0.0156(3) Uani 1 1 d . . . .
N4A N 1.16594(19) 0.48809(9) 0.11895(7) 0.0181(3) Uani 1 1 d . . . .
N3 N 0.58876(18) 0.26784(9) 0.31864(8) 0.0187(3) Uani 1 1 d . . . .
H3B H 0.5382 0.3194 0.3225 0.022 Uiso 1 1 calc R . . .
H3C H 0.6960 0.2585 0.3072 0.022 Uiso 1 1 calc R . . .
N3A N 0.91756(19) 0.43163(9) 0.15418(7) 0.0189(3) Uani 1 1 d . . . .
H3AA H 0.9656 0.3806 0.1466 0.023 Uiso 1 1 calc R . . .
H3AB H 0.8128 0.4405 0.1695 0.023 Uiso 1 1 calc R . . .
N2A N 0.91802(19) 0.57883(9) 0.14897(8) 0.0194(3) Uani 1 1 d . . . .
N2S N 0.3933(2) 0.71951(11) 0.46260(8) 0.0273(4) Uani 1 1 d . . . .
C13 C 0.6323(2) 0.13830(9) 0.20657(8) 0.0137(3) Uani 1 1 d . . . .
C7A C 0.6939(2) 0.73052(10) 0.26086(8) 0.0147(3) Uani 1 1 d . . . .
C7 C 0.8291(2) -0.03600(10) 0.22349(8) 0.0136(3) Uani 1 1 d . . . .
C15 C 0.5017(2) 0.20289(10) 0.33031(8) 0.0148(3) Uani 1 1 d . . . .
C6 C 0.9457(2) -0.11179(10) 0.24972(8) 0.0138(3) Uani 1 1 d . . . .
C14 C 0.6615(2) 0.09406(10) 0.27372(8) 0.0136(3) Uani 1 1 d . . . .
C8A C 0.7634(2) 0.51358(10) 0.30993(8) 0.0145(3) Uani 1 1 d . . . .
C14A C 0.8543(2) 0.60286(10) 0.20543(9) 0.0158(3) Uani 1 1 d . . . .
C6A C 0.5714(2) 0.80566(10) 0.23905(8) 0.0152(3) Uani 1 1 d . . . .
C1 C 0.9545(2) -0.11748(10) 0.31787(8) 0.0146(3) Uani 1 1 d . . . .
C13A C 0.8858(2) 0.55602(10) 0.27152(8) 0.0147(3) Uani 1 1 d . . . .
C12 C 0.4709(2) 0.14227(10) 0.18454(8) 0.0155(3) Uani 1 1 d . . . .
H12 H 0.3861 0.1201 0.2123 0.019 Uiso 1 1 calc R . . .
C11 C 0.4361(2) 0.17915(11) 0.12144(9) 0.0179(3) Uani 1 1 d . . . .
H11 H 0.3286 0.1814 0.1070 0.021 Uiso 1 1 calc R . . .
C8 C 0.7570(2) 0.17594(10) 0.16568(9) 0.0154(3) Uani 1 1 d . . . .
C1A C 0.5516(2) 0.81377(10) 0.17176(9) 0.0168(3) Uani 1 1 d . . . .
C4A C 0.3720(2) 0.93297(11) 0.25056(9) 0.0198(3) Uani 1 1 d . . . .
H4A H 0.3093 0.9736 0.2769 0.024 Uiso 1 1 calc R . . .
C2A C 0.4447(2) 0.88070(11) 0.14153(9) 0.0197(3) Uani 1 1 d . . . .
H2A H 0.4338 0.8854 0.0961 0.024 Uiso 1 1 calc R . . .
C9A C 0.8035(2) 0.47200(10) 0.37120(9) 0.0179(3) Uani 1 1 d . . . .
H9A H 0.7256 0.4415 0.3962 0.022 Uiso 1 1 calc R . . .
C5A C 0.4814(2) 0.86585(10) 0.27985(9) 0.0172(3) Uani 1 1 d . . . .
H5A H 0.4941 0.8613 0.3252 0.021 Uiso 1 1 calc R . . .
C5 C 1.0414(2) -0.17376(10) 0.21172(9) 0.0168(3) Uani 1 1 d . . . .
H5 H 1.0353 -0.1711 0.1660 0.020 Uiso 1 1 calc R . . .
C15A C 1.0047(2) 0.49638(10) 0.14240(8) 0.0168(3) Uani 1 1 d . . . .
C12A C 1.0439(2) 0.55551(10) 0.29494(9) 0.0181(3) Uani 1 1 d . . . .
H12A H 1.1263 0.5813 0.2685 0.022 Uiso 1 1 calc R . . .
C18 C 0.2350(2) 0.29750(10) 0.34605(9) 0.0181(3) Uani 1 1 d . . . .
H18C H 0.2915 0.3358 0.3676 0.022 Uiso 1 1 calc R . . .
H18D H 0.1254 0.2941 0.3703 0.022 Uiso 1 1 calc R . . .
C9 C 0.7212(2) 0.21283(11) 0.10263(9) 0.0194(3) Uani 1 1 d . . . .
H9 H 0.8037 0.2377 0.0754 0.023 Uiso 1 1 calc R . . .
C10 C 0.5624(2) 0.21269(11) 0.07994(9) 0.0201(3) Uani 1 1 d . . . .
H10 H 0.5408 0.2351 0.0370 0.024 Uiso 1 1 calc R . . .
C11A C 1.0795(2) 0.51681(11) 0.35752(9) 0.0200(3) Uani 1 1 d . . . .
H11A H 1.1836 0.5187 0.3736 0.024 Uiso 1 1 calc R . . .
C4 C 1.1464(2) -0.23969(10) 0.24471(9) 0.0191(3) Uani 1 1 d . . . .
H4 H 1.2144 -0.2808 0.2203 0.023 Uiso 1 1 calc R . . .
C2 C 1.0538(2) -0.18438(10) 0.35178(9) 0.0181(3) Uani 1 1 d . . . .
H2 H 1.0552 -0.1884 0.3978 0.022 Uiso 1 1 calc R . . .
C16 C 0.2456(2) 0.13718(10) 0.36509(9) 0.0178(3) Uani 1 1 d . . . .
H16E H 0.3135 0.0865 0.3479 0.021 Uiso 1 1 calc R . . .
H16F H 0.1396 0.1479 0.3440 0.021 Uiso 1 1 calc R . . .
C10A C 0.9591(2) 0.47538(11) 0.39584(9) 0.0201(3) Uani 1 1 d . . . .
H10A H 0.9819 0.4498 0.4379 0.024 Uiso 1 1 calc R . . .
C3A C 0.3544(2) 0.94060(11) 0.18242(10) 0.0210(4) Uani 1 1 d . . . .
H3A H 0.2810 0.9865 0.1640 0.025 Uiso 1 1 calc R . . .
C18A C 1.2543(2) 0.40449(11) 0.09873(9) 0.0193(3) Uani 1 1 d . . . .
H18A H 1.2308 0.3599 0.1332 0.023 Uiso 1 1 calc R . . .
H18B H 1.3758 0.4053 0.0944 0.023 Uiso 1 1 calc R . . .
N1S N 0.1046(3) 0.69942(13) 0.51223(12) 0.0449(5) Uani 1 1 d . . . .
C3 C 1.1519(2) -0.24556(10) 0.31333(9) 0.0203(3) Uani 1 1 d . . . .
H3 H 1.2220 -0.2910 0.3340 0.024 Uiso 1 1 calc R . . .
C19 C 0.2094(2) 0.33354(11) 0.27487(10) 0.0235(4) Uani 1 1 d . . . .
H19D H 0.1679 0.2921 0.2517 0.035 Uiso 1 1 calc GR . . .
H19E H 0.3156 0.3460 0.2530 0.035 Uiso 1 1 calc GR . . .
H19F H 0.1283 0.3852 0.2749 0.035 Uiso 1 1 calc GR . . .
C17 C 0.2085(3) 0.12084(13) 0.43970(9) 0.0269(4) Uani 1 1 d . . . .
H17D H 0.1394 0.0761 0.4488 0.040 Uiso 1 1 calc GR . . .
H17E H 0.1492 0.1724 0.4573 0.040 Uiso 1 1 calc GR . . .
H17F H 0.3133 0.1037 0.4601 0.040 Uiso 1 1 calc GR . . .
C1S C 0.2408(3) 0.70788(13) 0.49117(10) 0.0302(4) Uani 1 1 d . . . .
C16A C 1.2611(2) 0.56200(12) 0.10825(9) 0.0234(4) Uani 1 1 d D . . .
H16A H 1.3655 0.5478 0.1303 0.028 Uiso 0.55 1 calc R P A 1
H16B H 1.1936 0.6111 0.1279 0.028 Uiso 0.55 1 calc R P A 1
H16C H 1.3795 0.5415 0.1150 0.028 Uiso 0.45 1 calc R P B 2
H16D H 1.2176 0.6018 0.1414 0.028 Uiso 0.45 1 calc R P B 2
C19A C 1.2002(3) 0.38298(13) 0.03327(10) 0.0285(4) Uani 1 1 d . . . .
H19A H 1.2349 0.4232 -0.0019 0.043 Uiso 1 1 calc GR . . .
H19B H 1.0789 0.3861 0.0362 0.043 Uiso 1 1 calc GR . . .
H19C H 1.2527 0.3260 0.0243 0.043 Uiso 1 1 calc GR . . .
C4S C 0.4661(3) 0.79279(13) 0.48159(11) 0.0304(4) Uani 1 1 d . . . .
H4SA H 0.5639 0.8018 0.4511 0.036 Uiso 1 1 calc R . . .
H4SB H 0.5049 0.7791 0.5258 0.036 Uiso 1 1 calc R . . .
C3S C 0.6170(3) 0.60227(15) 0.50442(10) 0.0326(5) Uani 1 1 d . . . .
H3SA H 0.6802 0.5480 0.4934 0.049 Uiso 1 1 calc GR . . .
H3SB H 0.5430 0.5939 0.5439 0.049 Uiso 1 1 calc GR . . .
H3SC H 0.6942 0.6402 0.5120 0.049 Uiso 1 1 calc GR . . .
C5S C 0.3400(3) 0.87459(14) 0.48095(12) 0.0368(5) Uani 1 1 d . . . .
H5SA H 0.3003 0.8882 0.4374 0.055 Uiso 1 1 calc GR . . .
H5SB H 0.3939 0.9206 0.4922 0.055 Uiso 1 1 calc GR . . .
H5SC H 0.2456 0.8670 0.5128 0.055 Uiso 1 1 calc GR . . .
C2S C 0.5126(3) 0.64116(14) 0.44768(10) 0.0308(4) Uani 1 1 d . . . .
H2SA H 0.5890 0.6549 0.4094 0.037 Uiso 1 1 calc R . . .
H2SB H 0.4484 0.5987 0.4358 0.037 Uiso 1 1 calc R . . .
C17A C 1.3030(11) 0.5852(5) 0.03469(17) 0.0371(16) Uani 0.55 1 d D P C 1
H17A H 1.3739 0.5375 0.0156 0.056 Uiso 0.55 1 calc GR P C 1
H17B H 1.3618 0.6341 0.0293 0.056 Uiso 0.55 1 calc GR P C 1
H17C H 1.1998 0.5988 0.0127 0.056 Uiso 0.55 1 calc GR P C 1
C17B C 1.2505(15) 0.6099(7) 0.0398(3) 0.049(3) Uani 0.45 1 d D P C 2
H1BA H 1.2911 0.5709 0.0065 0.074 Uiso 0.45 1 calc GR P C 2
H1BB H 1.3191 0.6549 0.0359 0.074 Uiso 0.45 1 calc GR P C 2
H1BC H 1.1346 0.6342 0.0338 0.074 Uiso 0.45 1 calc GR P C 2

loop_
_atom_site_aniso_label
_atom_site_aniso_U_11
_atom_site_aniso_U_22
_atom_site_aniso_U_33
_atom_site_aniso_U_23
_atom_site_aniso_U_13
_atom_site_aniso_U_12
S2A 0.00980(18) 0.01093(17) 0.0209(2) -0.00201(14) 0.00069(14) -0.00182(13)
S1 0.01426(19) 0.01052(17) 0.01775(19) -0.00183(13) -0.00191(14) -0.00261(13)
S2 0.00834(17) 0.01192(18) 0.0271(2) -0.00023(15) -0.00100(14) -0.00241(13)
S1A 0.0213(2) 0.01125(18) 0.0184(2) -0.00275(14) 0.00118(15) -0.00202(15)
O3 0.0215(6) 0.0145(5) 0.0193(6) -0.0013(4) -0.0020(5) -0.0020(5)
O3A 0.0205(6) 0.0129(5) 0.0217(6) -0.0023(4) -0.0005(5) -0.0037(4)
O6 0.0144(6) 0.0138(5) 0.0277(6) -0.0028(5) 0.0024(5) -0.0067(4)
O6A 0.0138(6) 0.0118(5) 0.0275(6) -0.0008(5) 0.0010(5) -0.0048(4)
O5A 0.0132(6) 0.0121(5) 0.0369(7) -0.0009(5) -0.0033(5) 0.0003(4)
O2 0.0194(6) 0.0185(6) 0.0205(6) -0.0005(5) 0.0028(5) -0.0043(5)
O1 0.0226(6) 0.0161(6) 0.0269(7) -0.0058(5) -0.0073(5) -0.0044(5)
O4A 0.0154(6) 0.0323(7) 0.0230(6) -0.0073(5) 0.0003(5) -0.0030(5)
O5 0.0116(6) 0.0131(6) 0.0552(9) -0.0005(6) -0.0067(6) 0.0002(5)
O1A 0.0325(8) 0.0197(6) 0.0253(7) -0.0087(5) -0.0039(5) -0.0059(5)
O2A 0.0306(7) 0.0160(6) 0.0250(7) 0.0006(5) 0.0089(5) -0.0031(5)
O4 0.0131(6) 0.0356(7) 0.0260(7) -0.0014(6) -0.0025(5) -0.0063(5)
N1 0.0133(6) 0.0086(6) 0.0176(7) -0.0007(5) -0.0014(5) -0.0008(5)
N4 0.0140(7) 0.0114(6) 0.0218(7) -0.0033(5) -0.0004(5) -0.0018(5)
N2 0.0104(6) 0.0113(6) 0.0241(7) -0.0017(5) -0.0015(5) -0.0012(5)
N1A 0.0177(7) 0.0090(6) 0.0193(7) -0.0020(5) 0.0019(5) -0.0012(5)
N4A 0.0174(7) 0.0134(6) 0.0234(7) -0.0036(5) 0.0037(5) -0.0045(5)
N3 0.0136(7) 0.0109(6) 0.0314(8) -0.0038(5) 0.0015(6) -0.0016(5)
N3A 0.0154(7) 0.0125(6) 0.0279(8) -0.0047(5) 0.0049(6) -0.0017(5)
N2A 0.0220(8) 0.0097(6) 0.0251(8) -0.0023(5) 0.0059(6) -0.0020(5)
N2S 0.0308(9) 0.0268(8) 0.0270(8) 0.0001(6) -0.0045(7) -0.0133(7)
C13 0.0128(7) 0.0067(6) 0.0217(8) -0.0024(5) -0.0003(6) -0.0015(5)
C7A 0.0145(7) 0.0094(7) 0.0208(8) -0.0035(6) 0.0032(6) -0.0051(6)
C7 0.0118(7) 0.0093(7) 0.0200(8) -0.0016(5) 0.0015(6) -0.0040(5)
C15 0.0137(7) 0.0121(7) 0.0184(8) -0.0035(6) -0.0019(6) 0.0000(6)
C6 0.0114(7) 0.0082(6) 0.0222(8) -0.0003(6) -0.0014(6) -0.0030(5)
C14 0.0102(7) 0.0086(7) 0.0229(8) -0.0017(6) -0.0013(6) -0.0038(5)
C8A 0.0103(7) 0.0108(7) 0.0223(8) -0.0031(6) 0.0009(6) -0.0015(5)
C14A 0.0136(7) 0.0086(7) 0.0253(8) -0.0013(6) 0.0020(6) -0.0045(6)
C6A 0.0133(7) 0.0105(7) 0.0225(8) -0.0032(6) 0.0012(6) -0.0048(6)
C1 0.0121(7) 0.0089(7) 0.0232(8) -0.0018(6) -0.0015(6) -0.0023(5)
C13A 0.0127(7) 0.0085(7) 0.0227(8) -0.0032(6) 0.0015(6) -0.0011(5)
C12 0.0126(7) 0.0108(7) 0.0234(8) -0.0025(6) 0.0007(6) -0.0033(6)
C11 0.0117(7) 0.0168(8) 0.0252(9) -0.0024(6) -0.0034(6) -0.0012(6)
C8 0.0102(7) 0.0097(7) 0.0257(8) -0.0010(6) -0.0006(6) -0.0006(5)
C1A 0.0146(8) 0.0116(7) 0.0245(8) -0.0040(6) 0.0016(6) -0.0037(6)
C4A 0.0156(8) 0.0129(7) 0.0322(10) -0.0086(6) 0.0030(7) -0.0043(6)
C2A 0.0196(8) 0.0154(8) 0.0246(9) -0.0004(6) -0.0032(7) -0.0041(6)
C9A 0.0151(8) 0.0135(7) 0.0245(9) 0.0004(6) 0.0014(6) -0.0031(6)
C5A 0.0147(8) 0.0139(7) 0.0245(8) -0.0059(6) 0.0019(6) -0.0061(6)
C5 0.0163(8) 0.0106(7) 0.0236(8) -0.0038(6) 0.0019(6) -0.0036(6)
C15A 0.0175(8) 0.0135(7) 0.0187(8) -0.0033(6) 0.0024(6) -0.0016(6)
C12A 0.0126(8) 0.0113(7) 0.0307(9) -0.0034(6) 0.0018(6) -0.0041(6)
C18 0.0137(8) 0.0124(7) 0.0277(9) -0.0043(6) -0.0012(6) 0.0006(6)
C9 0.0146(8) 0.0155(8) 0.0268(9) 0.0031(6) 0.0010(6) -0.0027(6)
C10 0.0166(8) 0.0180(8) 0.0243(9) 0.0024(6) -0.0022(6) -0.0009(6)
C11A 0.0124(8) 0.0158(8) 0.0327(10) -0.0048(7) -0.0033(7) -0.0018(6)
C4 0.0138(8) 0.0099(7) 0.0338(10) -0.0053(6) 0.0008(7) -0.0021(6)
C2 0.0180(8) 0.0124(7) 0.0247(9) 0.0003(6) -0.0050(6) -0.0034(6)
C16 0.0167(8) 0.0137(7) 0.0244(8) -0.0040(6) -0.0006(6) -0.0059(6)
C10A 0.0163(8) 0.0183(8) 0.0250(9) -0.0007(7) -0.0027(6) -0.0004(6)
C3A 0.0153(8) 0.0111(7) 0.0365(10) -0.0028(7) -0.0039(7) -0.0005(6)
C18A 0.0152(8) 0.0167(8) 0.0246(9) -0.0051(6) 0.0038(6) 0.0004(6)
N1S 0.0336(11) 0.0355(11) 0.0626(14) 0.0191(10) -0.0033(9) -0.0113(8)
C3 0.0168(8) 0.0100(7) 0.0342(10) -0.0002(6) -0.0062(7) -0.0012(6)
C19 0.0266(10) 0.0146(8) 0.0313(10) -0.0040(7) -0.0114(7) -0.0026(7)
C17 0.0344(11) 0.0245(9) 0.0255(9) 0.0001(7) -0.0038(8) -0.0160(8)
C1S 0.0353(11) 0.0240(9) 0.0318(11) 0.0103(8) -0.0085(8) -0.0101(8)
C16A 0.0196(9) 0.0205(8) 0.0314(10) -0.0025(7) 0.0020(7) -0.0093(7)
C19A 0.0300(10) 0.0279(10) 0.0259(10) -0.0084(8) 0.0011(8) 0.0027(8)
C4S 0.0346(11) 0.0303(10) 0.0300(10) -0.0012(8) -0.0054(8) -0.0154(9)
C3S 0.0318(11) 0.0387(12) 0.0262(10) -0.0044(9) 0.0023(8) -0.0041(9)
C5S 0.0393(13) 0.0320(11) 0.0425(13) -0.0096(9) 0.0000(10) -0.0139(9)
C2S 0.0404(12) 0.0315(10) 0.0224(9) -0.0050(8) -0.0002(8) -0.0106(9)
C17A 0.045(4) 0.032(4) 0.038(3) 0.021(2) -0.018(2) -0.023(3)
C17B 0.064(7) 0.036(6) 0.055(4) 0.028(3) -0.036(3) -0.029(4)

loop_
_atom_type_symbol
_atom_type_description
_atom_type_scat_dispersion_real
_atom_type_scat_dispersion_imag
_atom_type_scat_source
C C 0.0033 0.0016 'International Tables Vol C Tables 4.2.6.8 and 6.1.1.4'
H H 0.0000 0.0000 'International Tables Vol C Tables 4.2.6.8 and 6.1.1.4'
N N 0.0061 0.0033 'International Tables Vol C Tables 4.2.6.8 and 6.1.1.4'
O O 0.0106 0.0060 'International Tables Vol C Tables 4.2.6.8 and 6.1.1.4'
S S 0.1246 0.1234 'International Tables Vol C Tables 4.2.6.8 and 6.1.1.4'

loop_
_geom_angle_atom_site_label_1
_geom_angle_atom_site_label_2
_geom_angle_atom_site_label_3
_geom_angle
O6A S2A O4A 112.88(8)
O6A S2A C8A 104.85(7)
O5A S2A O6A 113.23(7)
O5A S2A O4A 113.10(8)
O5A S2A C8A 106.49(7)
O4A S2A C8A 105.38(8)
O2 S1 N1 109.91(7)
O2 S1 C1 111.11(7)
O1 S1 O2 119.55(8)
O1 S1 N1 109.65(7)
O1 S1 C1 111.29(8)
N1 S1 C1 91.82(7)
O6 S2 C8 104.94(8)
O5 S2 O6 113.18(8)
O5 S2 O4 112.64(9)
O5 S2 C8 107.33(8)
O4 S2 O6 113.39(8)
O4 S2 C8 104.44(8)
O1A S1A N1A 109.48(8)
O1A S1A C1A 111.36(8)
O2A S1A O1A 119.61(8)
O2A S1A N1A 110.03(8)
O2A S1A C1A 111.11(8)
N1A S1A C1A 91.70(8)
C7 N1 S1 114.33(10)
C14 N1 S1 119.22(11)
C14 N1 C7 126.45(14)
C15 N4 C18 120.07(14)
C15 N4 C16 122.67(14)
C18 N4 C16 117.06(13)
C14 N2 C15 119.13(14)
C7A N1A S1A 114.21(11)
C14A N1A S1A 119.58(11)
C14A N1A C7A 126.18(14)
C15A N4A C18A 120.08(14)
C15A N4A C16A 122.11(14)
C18A N4A C16A 117.71(14)
H3B N3 H3C 120.0
C15 N3 H3B 120.0
C15 N3 H3C 120.0
H3AA N3A H3AB 120.0
C15A N3A H3AA 120.0
C15A N3A H3AB 120.0
C14A N2A C15A 121.42(15)
C1S N2S C4S 117.16(18)
C1S N2S C2S 116.38(17)
C2S N2S C4S 117.36(17)
C12 C13 C14 117.11(14)
C12 C13 C8 119.44(15)
C8 C13 C14 123.45(14)
O3A C7A N1A 125.04(15)
O3A C7A C6A 126.84(15)
N1A C7A C6A 108.07(14)
O3 C7 N1 125.43(15)
O3 C7 C6 126.70(15)
N1 C7 C6 107.83(13)
N4 C15 N2 118.34(14)
N4 C15 N3 123.91(15)
N3 C15 N2 117.50(14)
C1 C6 C7 114.15(14)
C1 C6 C5 120.43(15)
C5 C6 C7 125.42(15)
N1 C14 C13 118.13(14)
N2 C14 N1 115.73(14)
N2 C14 C13 126.04(14)
C13A C8A S2A 121.83(13)
C9A C8A S2A 119.43(12)
C9A C8A C13A 118.74(15)
N1A C14A C13A 117.44(14)
N2A C14A N1A 116.06(15)
N2A C14A C13A 126.43(15)
C1A C6A C7A 114.06(14)
C1A C6A C5A 120.30(16)
C5A C6A C7A 125.64(16)
C6 C1 S1 111.60(12)
C6 C1 C2 122.77(15)
C2 C1 S1 125.63(14)
C8A C13A C14A 122.69(15)
C12A C13A C8A 120.02(15)
C12A C13A C14A 117.29(14)
C13 C12 H12 119.8
C11 C12 C13 120.44(15)
C11 C12 H12 119.8
C12 C11 H11 120.1
C12 C11 C10 119.87(16)
C10 C11 H11 120.1
C13 C8 S2 121.14(13)
C9 C8 S2 119.08(12)
C9 C8 C13 119.70(15)
C6A C1A S1A 111.75(12)
C6A C1A C2A 122.82(16)
C2A C1A S1A 125.43(14)
C5A C4A H4A 119.4
C5A C4A C3A 121.25(16)
C3A C4A H4A 119.4
C1A C2A H2A 121.6
C1A C2A C3A 116.80(17)
C3A C2A H2A 121.6
C8A C9A H9A 119.5
C8A C9A C10A 120.91(15)
C10A C9A H9A 119.5
C6A C5A H5A 121.1
C4A C5A C6A 117.75(16)
C4A C5A H5A 121.1
C6 C5 H5 121.3
C4 C5 C6 117.49(16)
C4 C5 H5 121.3
N4A C15A N2A 117.93(15)
N3A C15A N4A 123.68(15)
N3A C15A N2A 118.09(15)
C13A C12A H12A 119.7
C11A C12A C13A 120.56(15)
C11A C12A H12A 119.7
N4 C18 H18C 109.4
N4 C18 H18D 109.4
N4 C18 C19 111.05(14)
H18C C18 H18D 108.0
C19 C18 H18C 109.4
C19 C18 H18D 109.4
C8 C9 H9 119.8
C8 C9 C10 120.31(16)
C10 C9 H9 119.8
C11 C10 C9 120.10(16)
C11 C10 H10 120.0
C9 C10 H10 120.0
C12A C11A H11A 120.2
C10A C11A C12A 119.69(16)
C10A C11A H11A 120.2
C5 C4 H4 119.2
C5 C4 C3 121.55(16)
C3 C4 H4 119.2
C1 C2 H2 121.7
C1 C2 C3 116.58(16)
C3 C2 H2 121.7
N4 C16 H16E 109.3
N4 C16 H16F 109.3
N4 C16 C17 111.62(14)
H16E C16 H16F 108.0
C17 C16 H16E 109.3
C17 C16 H16F 109.3
C9A C10A H10A 120.0
C11A C10A C9A 119.95(17)
C11A C10A H10A 120.0
C4A C3A H3A 119.5
C2A C3A C4A 121.08(16)
C2A C3A H3A 119.5
N4A C18A H18A 109.1
N4A C18A H18B 109.1
N4A C18A C19A 112.49(15)
H18A C18A H18B 107.8
C19A C18A H18A 109.1
C19A C18A H18B 109.1
C4 C3 C2 121.12(16)
C4 C3 H3 119.4
C2 C3 H3 119.4
C18 C19 H19D 109.5
C18 C19 H19E 109.5
C18 C19 H19F 109.5
H19D C19 H19E 109.5
H19D C19 H19F 109.5
H19E C19 H19F 109.5
C16 C17 H17D 109.5
C16 C17 H17E 109.5
C16 C17 H17F 109.5
H17D C17 H17E 109.5
H17D C17 H17F 109.5
H17E C17 H17F 109.5
N1S C1S N2S 175.8(2)
N4A C16A H16A 109.4
N4A C16A H16B 109.4
N4A C16A H16C 108.7
N4A C16A H16D 108.7
N4A C16A C17A 111.3(4)
N4A C16A C17B 114.2(6)
H16A C16A H16B 108.0
H16C C16A H16D 107.6
C17A C16A H16A 109.4
C17A C16A H16B 109.4
C17B C16A H16C 108.7
C17B C16A H16D 108.7
C18A C19A H19A 109.5
C18A C19A H19B 109.5
C18A C19A H19C 109.5
H19A C19A H19B 109.5
H19A C19A H19C 109.5
H19B C19A H19C 109.5
N2S C4S H4SA 109.1
N2S C4S H4SB 109.1
N2S C4S C5S 112.51(18)
H4SA C4S H4SB 107.8
C5S C4S H4SA 109.1
C5S C4S H4SB 109.1
H3SA C3S H3SB 109.5
H3SA C3S H3SC 109.5
H3SB C3S H3SC 109.5
C2S C3S H3SA 109.5
C2S C3S H3SB 109.5
C2S C3S H3SC 109.5
C4S C5S H5SA 109.5
C4S C5S H5SB 109.5
C4S C5S H5SC 109.5
H5SA C5S H5SB 109.5
H5SA C5S H5SC 109.5
H5SB C5S H5SC 109.5
N2S C2S C3S 114.13(17)
N2S C2S H2SA 108.7
N2S C2S H2SB 108.7
C3S C2S H2SA 108.7
C3S C2S H2SB 108.7
H2SA C2S H2SB 107.6
C16A C17A H17A 109.5
C16A C17A H17B 109.5
C16A C17A H17C 109.5
H17A C17A H17B 109.5
H17A C17A H17C 109.5
H17B C17A H17C 109.5
C16A C17B H1BA 109.5
C16A C17B H1BB 109.5
C16A C17B H1BC 109.5
H1BA C17B H1BB 109.5
H1BA C17B H1BC 109.5
H1BB C17B H1BC 109.5

loop_
_geom_bond_atom_site_label_1
_geom_bond_atom_site_label_2
_geom_bond_distance
S2A O6A 1.4581(12)
S2A O5A 1.4491(12)
S2A O4A 1.4579(13)
S2A C8A 1.7878(17)
S1 O2 1.4274(12)
S1 O1 1.4265(12)
S1 N1 1.7212(14)
S1 C1 1.7497(16)
S2 O6 1.4581(12)
S2 O5 1.4475(13)
S2 O4 1.4550(14)
S2 C8 1.7846(17)
S1A O1A 1.4259(14)
S1A O2A 1.4253(13)
S1A N1A 1.7154(15)
S1A C1A 1.7507(17)
O3 C7 1.196(2)
O3A C7A 1.199(2)
N1 C7 1.428(2)
N1 C14 1.3956(19)
N4 C15 1.316(2)
N4 C18 1.473(2)
N4 C16 1.482(2)
N2 C15 1.396(2)
N2 C14 1.282(2)
N1A C7A 1.431(2)
N1A C14A 1.394(2)
N4A C15A 1.322(2)
N4A C18A 1.475(2)
N4A C16A 1.483(2)
N3 H3B 0.8600
N3 H3C 0.8600
N3 C15 1.322(2)
N3A H3AA 0.8600
N3A H3AB 0.8600
N3A C15A 1.320(2)
N2A C14A 1.276(2)
N2A C15A 1.390(2)
N2S C1S 1.332(3)
N2S C4S 1.478(3)
N2S C2S 1.478(3)
C13 C14 1.491(2)
C13 C12 1.397(2)
C13 C8 1.404(2)
C7A C6A 1.477(2)
C7 C6 1.486(2)
C6 C1 1.385(2)
C6 C5 1.393(2)
C8A C13A 1.406(2)
C8A C9A 1.389(2)
C14A C13A 1.490(2)
C6A C1A 1.381(2)
C6A C5A 1.391(2)
C1 C2 1.386(2)
C13A C12A 1.392(2)
C12 H12 0.9300
C12 C11 1.388(2)
C11 H11 0.9300
C11 C10 1.389(2)
C8 C9 1.389(2)
C1A C2A 1.384(2)
C4A H4A 0.9300
C4A C5A 1.389(2)
C4A C3A 1.395(3)
C2A H2A 0.9300
C2A C3A 1.390(2)
C9A H9A 0.9300
C9A C10A 1.397(2)
C5A H5A 0.9300
C5 H5 0.9300
C5 C4 1.391(2)
C12A H12A 0.9300
C12A C11A 1.389(3)
C18 H18C 0.9700
C18 H18D 0.9700
C18 C19 1.520(3)
C9 H9 0.9300
C9 C10 1.393(2)
C10 H10 0.9300
C11A H11A 0.9300
C11A C10A 1.386(2)
C4 H4 0.9300
C4 C3 1.391(3)
C2 H2 0.9300
C2 C3 1.398(2)
C16 H16E 0.9700
C16 H16F 0.9700
C16 C17 1.519(3)
C10A H10A 0.9300
C3A H3A 0.9300
C18A H18A 0.9700
C18A H18B 0.9700
C18A C19A 1.522(3)
N1S C1S 1.155(3)
C3 H3 0.9300
C19 H19D 0.9600
C19 H19E 0.9600
C19 H19F 0.9600
C17 H17D 0.9600
C17 H17E 0.9600
C17 H17F 0.9600
C16A H16A 0.9700
C16A H16B 0.9700
C16A H16C 0.9700
C16A H16D 0.9700
C16A C17A 1.5198(19)
C16A C17B 1.518(2)
C19A H19A 0.9600
C19A H19B 0.9600
C19A H19C 0.9600
C4S H4SA 0.9700
C4S H4SB 0.9700
C4S C5S 1.510(3)
C3S H3SA 0.9600
C3S H3SB 0.9600
C3S H3SC 0.9600
C3S C2S 1.512(3)
C5S H5SA 0.9600
C5S H5SB 0.9600
C5S H5SC 0.9600
C2S H2SA 0.9700
C2S H2SB 0.9700
C17A H17A 0.9600
C17A H17B 0.9600
C17A H17C 0.9600
C17B H1BA 0.9600
C17B H1BB 0.9600
C17B H1BC 0.9600

loop_
_platon_squeeze_void_nr
_platon_squeeze_void_average_x
_platon_squeeze_void_average_y
_platon_squeeze_void_average_z
_platon_squeeze_void_volume
_platon_squeeze_void_count_electrons
_platon_squeeze_void_content
1 -0.015 0.000 0.000 182 34 ' '
